data_4071823
loop_
_publ_author_name
'Yu, Jie'
'Yang, Xiao-Juan'
'Liu, Yanyan'
'Pu, Zhifeng'
'Li, Qian-Shu'
'Xie, Yaoming'
'Schaefer, Henry F.'
'Wu, Biao'

_publ_section_title
;
 Dinuclear versus Mononuclear Zinc Compounds from Reduction of LZnCl2(L =
 \a-Diimine Ligands): Effects of the Ligand Substituent, Reducing Agent,
 and Solvent
;
_journal_issue 22
_journal_name_full Organometallics
_journal_page_first 5800
_journal_paper_doi 10.1021/om800405m
_journal_volume 27
_journal_year 2008
_chemical_formula_sum 'C48 H68 N4 Na2 O2 Zn'
_chemical_formula_weight 844.41
_chemical_name_systematic
; 
 ? 
;
_space_group_IT_number 14
_symmetry_cell_setting monoclinic
_symmetry_space_group_name_Hall '-P 2yn'
_symmetry_space_group_name_H-M 'P 1 21/n 1'
_atom_sites_solution_hydrogens geom
_atom_sites_solution_primary direct
_atom_sites_solution_secondary difmap
_audit_creation_method SHELXL-97
_cell_angle_alpha 90.00
_cell_angle_beta 96.279(2)
_cell_angle_gamma 90.00
_cell_formula_units_Z 4
_cell_length_a 11.5189(5)
_cell_length_b 23.1977(9)
_cell_length_c 18.0425(7)
_cell_measurement_temperature 293(2)
_cell_volume 4792.3(3)
_computing_cell_refinement 'Bruker SMART'
_computing_data_collection 'Bruker SMART APEX II'
_computing_data_reduction 'Bruker SAINT'
_computing_structure_refinement 'SHELXL-97 (Sheldrick, 1997)'
_computing_structure_solution 'SHELXS-97 (Sheldrick, 1990)'
_diffrn_ambient_temperature 293(2)
_diffrn_measured_fraction_theta_full 0.993
_diffrn_measured_fraction_theta_max 0.993
_diffrn_measurement_device_type 'Bruker APEX II area detector'
_diffrn_measurement_method \w
_diffrn_radiation_monochromator graphite
_diffrn_radiation_source 'fine-focus sealed tube'
_diffrn_radiation_type MoK\a
_diffrn_radiation_wavelength 0.71073
_diffrn_reflns_av_R_equivalents 0.0686
_diffrn_reflns_av_sigmaI/netI 0.0904
_diffrn_reflns_limit_h_max 14
_diffrn_reflns_limit_h_min -13
_diffrn_reflns_limit_k_max 29
_diffrn_reflns_limit_k_min -29
_diffrn_reflns_limit_l_max 22
_diffrn_reflns_limit_l_min -21
_diffrn_reflns_number 28054
_diffrn_reflns_theta_full 26.84
_diffrn_reflns_theta_max 26.84
_diffrn_reflns_theta_min 1.98
_exptl_absorpt_coefficient_mu 0.570
_exptl_absorpt_correction_T_max 1.0000
_exptl_absorpt_correction_T_min 0.7516
_exptl_absorpt_correction_type multi-scan
_exptl_absorpt_process_details SADABS
_exptl_crystal_colour orange
_exptl_crystal_density_diffrn 1.170
_exptl_crystal_density_method 'not measured'
_exptl_crystal_description block
_exptl_crystal_F_000 1808
_exptl_crystal_size_max 0.40
_exptl_crystal_size_mid 0.40
_exptl_crystal_size_min 0.38
_refine_diff_density_max 0.456
_refine_diff_density_min -0.298
_refine_diff_density_rms 0.057
_refine_ls_extinction_method none
_refine_ls_goodness_of_fit_ref 0.964
_refine_ls_hydrogen_treatment constr
_refine_ls_matrix_type full
_refine_ls_number_parameters 514
_refine_ls_number_reflns 10229
_refine_ls_number_restraints 0
_refine_ls_restrained_S_all 0.964
_refine_ls_R_factor_all 0.1383
_refine_ls_R_factor_gt 0.0590
_refine_ls_shift/su_max 0.000
_refine_ls_shift/su_mean 0.000
_refine_ls_structure_factor_coef Fsqd
_refine_ls_weighting_details 'calc w=1/[\s^2^(Fo^2^)+(0.0884P)^2^+0.0000P] where P=(Fo^2^+2Fc^2^)/3'
_refine_ls_weighting_scheme calc
_refine_ls_wR_factor_gt 0.1439
_refine_ls_wR_factor_ref 0.1826
_reflns_number_gt 4988
_reflns_number_total 10229
_reflns_threshold_expression >2sigma(I)
_cod_data_source_file om800405m_si_002.cif
_cod_data_source_block MeZnNa
_cod_depositor_comments
;
The following automatic conversions were performed:
'_atom_site_symetry_multiplicity' tag replaced with
'_atom_site_symmetry_multiplicity'.

Automatic conversion script
Id: cif_correct_tags 1440 2010-10-19 06:21:57Z saulius 

The following automatic conversions were performed:

'_symmetry_cell_setting' value 'Monoclinic' changed to 'monoclinic'
according to /home/saulius/struct/CIF-dictionaries/cif_core.dic
dictionary named 'cif_core.dic' version 2.4.1 from
2010-06-29.

'_exptl_absorpt_correction_type' value 'Multi-scan'
changed to 'multi-scan' according to
/home/saulius/struct/CIF-dictionaries/cif_core.dic dictionary named
'cif_core.dic' version 2.4.1 from 2010-06-29.

Automatic conversion script
Id: cif_fix_values 1715 2011-07-08 13:25:40Z adriana 
;
_cod_original_sg_symbol_H-M P2(1)/n
_cod_database_code 4071823

loop_
_symmetry_equiv_pos_as_xyz
'x, y, z'
'-x+1/2, y+1/2, -z+1/2'
'-x, -y, -z'
'x-1/2, -y-1/2, z-1/2'

loop_
_atom_site_label
_atom_site_type_symbol
_atom_site_fract_x
_atom_site_fract_y
_atom_site_fract_z
_atom_site_U_iso_or_equiv
_atom_site_adp_type
_atom_site_occupancy
_atom_site_symmetry_multiplicity
_atom_site_calc_flag
_atom_site_refinement_flags
Zn1 Zn -0.21380(4) 0.131757(16) -0.20855(2) 0.04943(16) Uani 1 1 d .
Na1 Na -0.38619(16) 0.04347(8) -0.23054(10) 0.0878(6) Uani 1 1 d .
Na2 Na -0.34849(16) 0.22296(7) -0.15153(10) 0.0822(5) Uani 1 1 d .
N1 N -0.1687(3) 0.04953(12) -0.22689(17) 0.0567(8) Uani 1 1 d .
N2 N -0.2805(3) 0.09473(13) -0.11609(16) 0.0622(9) Uani 1 1 d .
N3 N -0.3504(3) 0.16896(13) -0.27926(16) 0.0555(8) Uani 1 1 d .
N4 N -0.1562(3) 0.21315(12) -0.20116(16) 0.0535(8) Uani 1 1 d .
C1 C -0.1275(5) -0.04468(17) -0.1622(3) 0.0905(16) Uani 1 1 d .
H1A H -0.0511 -0.0458 -0.1350 0.136 Uiso 1 1 calc R
H1B H -0.1227 -0.0568 -0.2127 0.136 Uiso 1 1 calc R
H1C H -0.1787 -0.0700 -0.1391 0.136 Uiso 1 1 calc R
C2 C -0.1747(4) 0.01620(16) -0.1621(2) 0.0629(11) Uani 1 1 d .
C3 C -0.2306(4) 0.03837(17) -0.1066(2) 0.0681(12) Uani 1 1 d .
C4 C -0.2524(6) 0.0055(2) -0.0376(2) 0.1016(18) Uani 1 1 d .
H4A H -0.1862 0.0094 -0.0007 0.152 Uiso 1 1 calc R
H4B H -0.2642 -0.0345 -0.0498 0.152 Uiso 1 1 calc R
H4C H -0.3206 0.0205 -0.0182 0.152 Uiso 1 1 calc R
C5 C -0.0816(4) 0.03346(15) -0.2739(2) 0.0589(10) Uani 1 1 d .
C6 C 0.0368(4) 0.04400(18) -0.2534(3) 0.0737(12) Uani 1 1 d .
C7 C 0.1175(5) 0.0319(2) -0.3040(4) 0.0971(16) Uani 1 1 d .
H7A H 0.1963 0.0392 -0.2903 0.117 Uiso 1 1 calc R
C8 C 0.0832(6) 0.0099(2) -0.3728(4) 0.1014(17) Uani 1 1 d .
H8A H 0.1377 0.0033 -0.4062 0.122 Uiso 1 1 calc R
C9 C -0.0336(6) -0.00263(19) -0.3926(3) 0.0880(15) Uani 1 1 d .
H9A H -0.0568 -0.0184 -0.4392 0.106 Uiso 1 1 calc R
C10 C -0.1170(4) 0.00800(17) -0.3435(2) 0.0684(12) Uani 1 1 d .
C11 C 0.0792(5) 0.0683(2) -0.1779(3) 0.0989(17) Uani 1 1 d .
H11A H 0.0139 0.0743 -0.1500 0.148 Uiso 1 1 calc R
H11B H 0.1178 0.1045 -0.1840 0.148 Uiso 1 1 calc R
H11C H 0.1330 0.0418 -0.1517 0.148 Uiso 1 1 calc R
C12 C -0.2394(5) -0.0117(2) -0.3634(3) 0.0922(16) Uani 1 1 d .
H12A H -0.2472 -0.0278 -0.4127 0.138 Uiso 1 1 calc R
H12B H -0.2915 0.0204 -0.3618 0.138 Uiso 1 1 calc R
H12C H -0.2583 -0.0406 -0.3285 0.138 Uiso 1 1 calc R
C13 C -0.2874(5) 0.12622(17) -0.0489(2) 0.0738(13) Uani 1 1 d .
C14 C -0.1871(6) 0.1382(2) 0.0010(2) 0.0863(15) Uani 1 1 d .
C15 C -0.2002(8) 0.1682(3) 0.0665(3) 0.125(3) Uani 1 1 d .
H15A H -0.1343 0.1750 0.0999 0.150 Uiso 1 1 calc R
C16 C -0.3047(10) 0.1879(3) 0.0834(4) 0.142(3) Uani 1 1 d .
H16A H -0.3098 0.2082 0.1274 0.170 Uiso 1 1 calc R
C17 C -0.4040(8) 0.1776(3) 0.0348(4) 0.123(2) Uani 1 1 d .
H17A H -0.4760 0.1914 0.0456 0.148 Uiso 1 1 calc R
C18 C -0.3958(6) 0.1461(2) -0.0308(3) 0.0905(15) Uani 1 1 d .
C19 C -0.0684(6) 0.1218(3) -0.0161(3) 0.110(2) Uani 1 1 d .
H19A H -0.0120 0.1336 0.0242 0.166 Uiso 1 1 calc R
H19B H -0.0519 0.1405 -0.0612 0.166 Uiso 1 1 calc R
H19C H -0.0646 0.0808 -0.0222 0.166 Uiso 1 1 calc R
C20 C -0.5041(6) 0.1316(3) -0.0761(4) 0.129(2) Uani 1 1 d .
H20A H -0.5467 0.1040 -0.0501 0.194 Uiso 1 1 calc R
H20B H -0.4867 0.1155 -0.1226 0.194 Uiso 1 1 calc R
H20C H -0.5504 0.1658 -0.0854 0.194 Uiso 1 1 calc R
C21 C -0.3878(4) 0.25826(18) -0.3576(2) 0.0835(14) Uani 1 1 d .
H21A H -0.3593 0.2531 -0.4052 0.125 Uiso 1 1 calc R
H21B H -0.3861 0.2985 -0.3450 0.125 Uiso 1 1 calc R
H21C H -0.4666 0.2443 -0.3600 0.125 Uiso 1 1 calc R
C22 C -0.3109(4) 0.22485(16) -0.2985(2) 0.0579(10) Uani 1 1 d .
C23 C -0.2145(4) 0.24692(15) -0.2598(2) 0.0558(10) Uani 1 1 d .
C24 C -0.1684(4) 0.30684(16) -0.2715(3) 0.0794(13) Uani 1 1 d .
H24A H -0.1225 0.3065 -0.3128 0.119 Uiso 1 1 calc R
H24B H -0.1208 0.3190 -0.2273 0.119 Uiso 1 1 calc R
H24C H -0.2327 0.3330 -0.2817 0.119 Uiso 1 1 calc R
C25 C -0.4127(4) 0.13867(15) -0.3394(2) 0.0588(10) Uani 1 1 d .
C26 C -0.3607(4) 0.12328(17) -0.4029(2) 0.0685(12) Uani 1 1 d .
C27 C -0.4225(6) 0.0921(2) -0.4608(3) 0.0918(16) Uani 1 1 d .
H27A H -0.3870 0.0824 -0.5030 0.110 Uiso 1 1 calc R
C28 C -0.5345(7) 0.0763(2) -0.4550(3) 0.103(2) Uani 1 1 d .
H28A H -0.5749 0.0550 -0.4932 0.124 Uiso 1 1 calc R
C29 C -0.5881(5) 0.0908(2) -0.3955(4) 0.1023(18) Uani 1 1 d .
H29A H -0.6650 0.0794 -0.3928 0.123 Uiso 1 1 calc R
C30 C -0.5293(4) 0.1230(2) -0.3372(3) 0.0785(13) Uani 1 1 d .
C31 C -0.2363(5) 0.1391(2) -0.4110(2) 0.0830(14) Uani 1 1 d .
H31A H -0.2042 0.1603 -0.3678 0.125 Uiso 1 1 calc R
H31B H -0.2337 0.1625 -0.4547 0.125 Uiso 1 1 calc R
H31C H -0.1914 0.1047 -0.4156 0.125 Uiso 1 1 calc R
C32 C -0.5953(5) 0.1432(3) -0.2742(3) 0.126(2) Uani 1 1 d .
H32A H -0.6524 0.1714 -0.2926 0.189 Uiso 1 1 calc R
H32B H -0.5417 0.1602 -0.2358 0.189 Uiso 1 1 calc R
H32C H -0.6338 0.1110 -0.2541 0.189 Uiso 1 1 calc R
C33 C -0.0395(4) 0.22976(15) -0.1748(2) 0.0560(10) Uani 1 1 d .
C34 C 0.0529(4) 0.21890(17) -0.2166(3) 0.0681(11) Uani 1 1 d .
C35 C 0.1666(4) 0.2324(2) -0.1877(3) 0.0975(17) Uani 1 1 d .
H35A H 0.2284 0.2251 -0.2156 0.117 Uiso 1 1 calc R
C36 C 0.1876(6) 0.2567(3) -0.1179(4) 0.116(2) Uani 1 1 d .
H36A H 0.2639 0.2644 -0.0979 0.139 Uiso 1 1 calc R
C37 C 0.0985(6) 0.2694(2) -0.0785(3) 0.0959(17) Uani 1 1 d .
H37A H 0.1144 0.2865 -0.0319 0.115 Uiso 1 1 calc R
C38 C -0.0171(4) 0.25744(18) -0.1055(2) 0.0719(12) Uani 1 1 d .
C39 C 0.0316(4) 0.1932(2) -0.2931(2) 0.0881(15) Uani 1 1 d .
H39A H 0.1047 0.1888 -0.3135 0.132 Uiso 1 1 calc R
H39B H -0.0185 0.2182 -0.3246 0.132 Uiso 1 1 calc R
H39C H -0.0049 0.1562 -0.2902 0.132 Uiso 1 1 calc R
C40 C -0.1149(5) 0.2762(2) -0.0635(3) 0.0923(16) Uani 1 1 d .
H40A H -0.0838 0.2941 -0.0176 0.138 Uiso 1 1 calc R
H40B H -0.1608 0.2433 -0.0528 0.138 Uiso 1 1 calc R
H40C H -0.1632 0.3033 -0.0929 0.138 Uiso 1 1 calc R
C41 C -0.5460(11) -0.0609(5) -0.3117(7) 0.235(7) Uani 1 1 d .
H41A H -0.5591 -0.0313 -0.3496 0.282 Uiso 1 1 calc R
H41B H -0.4789 -0.0832 -0.3231 0.282 Uiso 1 1 calc R
C42 C -0.6215(16) -0.0894(6) -0.3173(11) 0.345(10) Uani 1 1 d .
H42A H -0.6318 -0.1051 -0.3668 0.517 Uiso 1 1 calc R
H42B H -0.6900 -0.0681 -0.3083 0.517 Uiso 1 1 calc R
H42C H -0.6094 -0.1202 -0.2818 0.517 Uiso 1 1 calc R
C43 C -0.5358(13) -0.0602(5) -0.1761(8) 0.245(6) Uani 1 1 d .
H43A H -0.5721 -0.0967 -0.1913 0.294 Uiso 1 1 calc R
H43B H -0.4619 -0.0688 -0.1470 0.294 Uiso 1 1 calc R
C44 C -0.6006(15) -0.0345(5) -0.1345(8) 0.325(10) Uani 1 1 d .
H44A H -0.6105 -0.0581 -0.0920 0.488 Uiso 1 1 calc R
H44B H -0.6754 -0.0272 -0.1618 0.488 Uiso 1 1 calc R
H44C H -0.5651 0.0014 -0.1181 0.488 Uiso 1 1 calc R
C45 C -0.4832(8) 0.3224(3) -0.0492(4) 0.158(3) Uani 1 1 d .
H45A H -0.5427 0.3519 -0.0590 0.190 Uiso 1 1 calc R
H45B H -0.5177 0.2908 -0.0242 0.190 Uiso 1 1 calc R
C46 C -0.3950(8) 0.3446(3) -0.0023(5) 0.159(3) Uani 1 1 d .
H46A H -0.4245 0.3571 0.0427 0.239 Uiso 1 1 calc R
H46B H -0.3614 0.3768 -0.0257 0.239 Uiso 1 1 calc R
H46C H -0.3363 0.3156 0.0093 0.239 Uiso 1 1 calc R
C47 C -0.4665(7) 0.3441(3) -0.1773(4) 0.133(2) Uani 1 1 d .
H47A H -0.4539 0.3816 -0.1542 0.160 Uiso 1 1 calc R
H47B H -0.4057 0.3385 -0.2099 0.160 Uiso 1 1 calc R
C48 C -0.5708(8) 0.3452(4) -0.2203(4) 0.182(4) Uani 1 1 d .
H48A H -0.5702 0.3753 -0.2568 0.273 Uiso 1 1 calc R
H48B H -0.6321 0.3524 -0.1894 0.273 Uiso 1 1 calc R
H48C H -0.5839 0.3088 -0.2450 0.273 Uiso 1 1 calc R
O1 O -0.5134(4) -0.03131(19) -0.2383(3) 0.1314(15) Uani 1 1 d .
O2 O -0.4515(3) 0.30160(14) -0.1200(2) 0.0998(11) Uani 1 1 d .

loop_
_atom_site_aniso_label
_atom_site_aniso_U_11
_atom_site_aniso_U_22
_atom_site_aniso_U_33
_atom_site_aniso_U_23
_atom_site_aniso_U_13
_atom_site_aniso_U_12
Zn1 0.0518(3) 0.0436(2) 0.0510(3) 0.00106(19) -0.00333(19) -0.0016(2)
Na1 0.0700(13) 0.0934(13) 0.0980(13) -0.0003(10) -0.0006(11) -0.0201(10)
Na2 0.0835(13) 0.0756(11) 0.0902(12) -0.0023(9) 0.0214(11) 0.0083(10)
N1 0.062(2) 0.0495(18) 0.0575(19) 0.0035(14) 0.0032(17) 0.0033(16)
N2 0.075(2) 0.057(2) 0.0538(19) 0.0008(15) 0.0048(18) -0.0025(18)
N3 0.054(2) 0.0517(18) 0.0582(18) -0.0003(15) -0.0071(17) -0.0028(16)
N4 0.051(2) 0.0471(17) 0.0598(19) -0.0009(14) -0.0055(16) -0.0067(15)
C1 0.122(4) 0.053(3) 0.096(3) 0.018(2) 0.010(3) 0.008(3)
C2 0.075(3) 0.053(2) 0.059(2) 0.0083(19) -0.003(2) -0.001(2)
C3 0.084(3) 0.053(2) 0.066(3) 0.011(2) 0.001(3) -0.007(2)
C4 0.151(5) 0.075(3) 0.081(3) 0.025(2) 0.022(3) -0.006(3)
C5 0.066(3) 0.042(2) 0.068(3) 0.0061(18) 0.005(2) 0.004(2)
C6 0.064(3) 0.063(3) 0.093(3) 0.001(2) 0.005(3) 0.007(2)
C7 0.075(4) 0.085(4) 0.134(5) 0.001(3) 0.023(4) 0.001(3)
C8 0.115(5) 0.083(4) 0.112(5) 0.001(3) 0.042(4) 0.002(4)
C9 0.128(5) 0.065(3) 0.072(3) -0.001(2) 0.021(4) 0.008(3)
C10 0.082(3) 0.055(2) 0.068(3) -0.001(2) 0.005(3) 0.007(2)
C11 0.074(4) 0.104(4) 0.112(4) -0.014(3) -0.018(3) -0.005(3)
C12 0.106(4) 0.076(3) 0.090(3) -0.022(3) -0.010(3) 0.003(3)
C13 0.107(4) 0.060(3) 0.057(3) 0.009(2) 0.021(3) -0.003(3)
C14 0.116(5) 0.088(3) 0.052(3) 0.000(2) -0.006(3) -0.018(3)
C15 0.202(9) 0.108(5) 0.062(4) -0.009(3) 0.006(4) -0.040(5)
C16 0.242(11) 0.103(5) 0.087(5) -0.017(4) 0.047(6) -0.010(6)
C17 0.196(8) 0.089(4) 0.096(5) 0.006(3) 0.063(5) 0.025(5)
C18 0.107(5) 0.085(4) 0.081(4) 0.004(3) 0.022(4) 0.009(3)
C19 0.118(5) 0.130(5) 0.076(3) 0.008(3) -0.022(4) -0.027(4)
C20 0.107(5) 0.161(6) 0.124(5) 0.005(4) 0.033(5) 0.023(5)
C21 0.096(4) 0.061(3) 0.086(3) 0.009(2) -0.024(3) 0.009(3)
C22 0.063(3) 0.046(2) 0.061(2) 0.0020(17) -0.009(2) 0.0027(19)
C23 0.065(3) 0.045(2) 0.056(2) 0.0000(17) -0.001(2) -0.0011(19)
C24 0.089(4) 0.056(2) 0.089(3) 0.014(2) -0.008(3) -0.012(2)
C25 0.057(3) 0.052(2) 0.062(2) 0.0068(19) -0.017(2) -0.001(2)
C26 0.076(3) 0.061(3) 0.062(3) 0.002(2) -0.018(2) 0.002(2)
C27 0.109(5) 0.088(4) 0.072(3) -0.016(3) -0.021(3) 0.002(3)
C28 0.131(6) 0.079(3) 0.088(4) -0.010(3) -0.047(4) -0.018(4)
C29 0.087(4) 0.096(4) 0.113(5) 0.013(3) -0.039(4) -0.029(3)
C30 0.061(3) 0.084(3) 0.085(3) -0.001(3) -0.018(3) -0.009(3)
C31 0.094(4) 0.095(3) 0.059(3) -0.002(2) 0.003(3) 0.014(3)
C32 0.064(4) 0.181(7) 0.132(5) -0.021(4) 0.007(4) -0.019(4)
C33 0.055(3) 0.049(2) 0.060(2) 0.0006(18) -0.006(2) -0.0065(19)
C34 0.058(3) 0.062(3) 0.084(3) -0.006(2) 0.006(3) -0.009(2)
C35 0.049(3) 0.101(4) 0.143(5) -0.018(4) 0.011(3) -0.013(3)
C36 0.069(4) 0.118(5) 0.152(6) -0.010(4) -0.030(4) -0.029(4)
C37 0.090(4) 0.100(4) 0.089(4) -0.007(3) -0.026(3) -0.030(3)
C38 0.073(3) 0.068(3) 0.072(3) -0.004(2) -0.002(3) -0.016(2)
C39 0.080(4) 0.091(3) 0.096(4) -0.008(3) 0.026(3) -0.011(3)
C40 0.112(4) 0.086(3) 0.079(3) -0.026(3) 0.012(3) -0.025(3)
C41 0.227(13) 0.198(11) 0.256(13) 0.040(9) -0.073(10) -0.131(9)
C42 0.35(2) 0.207(15) 0.46(3) -0.026(15) -0.03(2) -0.071(15)
C43 0.334(17) 0.161(10) 0.268(14) 0.032(9) 0.157(13) -0.034(10)
C44 0.52(3) 0.198(12) 0.305(16) 0.045(10) 0.269(18) 0.071(14)
C45 0.180(9) 0.138(7) 0.157(7) -0.009(5) 0.022(7) 0.001(6)
C46 0.194(9) 0.125(6) 0.150(6) 0.009(5) -0.024(7) -0.019(6)
C47 0.155(7) 0.094(4) 0.152(6) -0.001(4) 0.019(6) 0.005(5)
C48 0.143(8) 0.246(10) 0.147(7) 0.015(6) -0.031(6) -0.004(7)
O1 0.131(4) 0.139(4) 0.123(3) 0.003(3) 0.010(3) -0.062(3)
O2 0.131(3) 0.083(2) 0.088(2) -0.0013(19) 0.027(2) 0.022(2)

loop_
_atom_type_symbol
_atom_type_description
_atom_type_scat_dispersion_real
_atom_type_scat_dispersion_imag
_atom_type_scat_source
C C 0.0033 0.0016 'International Tables Vol C Tables 4.2.6.8 and 6.1.1.4'
H H 0.0000 0.0000 'International Tables Vol C Tables 4.2.6.8 and 6.1.1.4'
N N 0.0061 0.0033 'International Tables Vol C Tables 4.2.6.8 and 6.1.1.4'
O O 0.0106 0.0060 'International Tables Vol C Tables 4.2.6.8 and 6.1.1.4'
Na Na 0.0362 0.0249 'International Tables Vol C Tables 4.2.6.8 and 6.1.1.4'
Zn Zn 0.2839 1.4301 'International Tables Vol C Tables 4.2.6.8 and 6.1.1.4'

loop_
_geom_angle_atom_site_label_1
_geom_angle_atom_site_label_2
_geom_angle_atom_site_label_3
_geom_angle
N4 Zn1 N1 144.63(14)
N4 Zn1 N2 118.78(12)
N1 Zn1 N2 82.31(12)
N4 Zn1 N3 82.73(12)
N1 Zn1 N3 118.62(12)
N2 Zn1 N3 109.67(13)
N4 Zn1 Na1 155.26(10)
N1 Zn1 Na1 58.97(10)
N2 Zn1 Na1 60.38(9)
N3 Zn1 Na1 75.32(9)
N4 Zn1 Na2 58.02(10)
N1 Zn1 Na2 155.97(10)
N2 Zn1 Na2 75.99(10)
N3 Zn1 Na2 61.18(9)
Na1 Zn1 Na2 100.56(6)
O1 Na1 N1 133.12(17)
O1 Na1 N2 130.55(17)
N1 Na1 N2 64.43(11)
O1 Na1 C2 113.36(17)
N1 Na1 C2 31.30(11)
N2 Na1 C2 54.07(12)
O1 Na1 C3 112.48(17)
N1 Na1 C3 53.94(12)
N2 Na1 C3 31.29(11)
C2 Na1 C3 28.99(12)
O1 Na1 Zn1 174.32(16)
N1 Na1 Zn1 43.60(7)
N2 Na1 Zn1 45.12(8)
C2 Na1 Zn1 61.43(9)
C3 Na1 Zn1 61.90(9)
O1 Na1 C25 120.86(17)
N1 Na1 C25 90.34(12)
N2 Na1 C25 101.19(11)
C2 Na1 C25 120.38(13)
C3 Na1 C25 126.38(13)
Zn1 Na1 C25 64.81(9)
O1 Na1 C30 97.11(17)
N1 Na1 C30 117.21(13)
N2 Na1 C30 113.99(13)
C2 Na1 C30 147.31(14)
C3 Na1 C30 144.82(14)
Zn1 Na1 C30 88.47(10)
C25 Na1 C30 27.01(12)
O2 Na2 N4 132.08(14)
O2 Na2 N3 130.28(14)
N4 Na2 N3 64.02(10)
O2 Na2 C23 111.88(14)
N4 Na2 C23 31.74(11)
N3 Na2 C23 53.67(11)
O2 Na2 C22 111.74(14)
N4 Na2 C22 53.91(11)
N3 Na2 C22 30.86(10)
C23 Na2 C22 28.81(11)
O2 Na2 Zn1 172.58(12)
N4 Na2 Zn1 43.01(7)
N3 Na2 Zn1 44.57(7)
C23 Na2 Zn1 61.03(8)
C22 Na2 Zn1 61.09(8)
O2 Na2 C18 99.11(16)
N4 Na2 C18 117.38(15)
N3 Na2 C18 112.40(14)
C23 Na2 C18 147.45(16)
C22 Na2 C18 142.94(14)
Zn1 Na2 C18 88.27(12)
O2 Na2 C13 123.20(14)
N4 Na2 C13 89.76(13)
N3 Na2 C13 99.62(12)
C23 Na2 C13 119.99(14)
C22 Na2 C13 124.74(13)
Zn1 Na2 C13 64.14(10)
C18 Na2 C13 27.70(14)
C2 N1 C5 116.7(3)
C2 N1 Zn1 110.3(3)
C5 N1 Zn1 123.6(2)
C2 N1 Na1 81.5(2)
C5 N1 Na1 137.2(3)
Zn1 N1 Na1 77.43(12)
C13 N2 C3 115.2(3)
C13 N2 Zn1 121.8(2)
C3 N2 Zn1 107.0(3)
C13 N2 Na1 148.7(3)
C3 N2 Na1 79.8(2)
Zn1 N2 Na1 74.50(10)
C25 N3 C22 114.2(3)
C25 N3 Zn1 122.9(2)
C22 N3 Zn1 106.5(2)
C25 N3 Na2 149.7(3)
C22 N3 Na2 78.9(2)
Zn1 N3 Na2 74.25(9)
C23 N4 C33 116.7(3)
C23 N4 Zn1 110.1(2)
C33 N4 Zn1 124.7(2)
C23 N4 Na2 81.4(2)
C33 N4 Na2 134.2(2)
Zn1 N4 Na2 78.97(11)
C2 C1 H1A 109.5
C2 C1 H1B 109.5
H1A C1 H1B 109.5
C2 C1 H1C 109.5
H1A C1 H1C 109.5
H1B C1 H1C 109.5
C3 C2 N1 118.5(4)
C3 C2 C1 123.9(4)
N1 C2 C1 117.4(4)
C3 C2 Na1 76.6(3)
N1 C2 Na1 67.2(2)
C1 C2 Na1 121.8(3)
C2 C3 N2 118.5(3)
C2 C3 C4 123.8(4)
N2 C3 C4 117.5(4)
C2 C3 Na1 74.4(2)
N2 C3 Na1 68.9(2)
C4 C3 Na1 123.4(3)
C3 C4 H4A 109.5
C3 C4 H4B 109.5
H4A C4 H4B 109.5
C3 C4 H4C 109.5
H4A C4 H4C 109.5
H4B C4 H4C 109.5
C6 C5 C10 119.3(4)
C6 C5 N1 121.7(4)
C10 C5 N1 118.9(4)
C5 C6 C7 119.4(5)
C5 C6 C11 121.1(5)
C7 C6 C11 119.4(5)
C8 C7 C6 121.5(6)
C8 C7 H7A 119.3
C6 C7 H7A 119.3
C7 C8 C9 119.4(6)
C7 C8 H8A 120.3
C9 C8 H8A 120.3
C8 C9 C10 121.0(5)
C8 C9 H9A 119.5
C10 C9 H9A 119.5
C9 C10 C5 119.1(5)
C9 C10 C12 119.5(4)
C5 C10 C12 121.2(4)
C6 C11 H11A 109.5
C6 C11 H11B 109.5
H11A C11 H11B 109.5
C6 C11 H11C 109.5
H11A C11 H11C 109.5
H11B C11 H11C 109.5
C10 C12 H12A 109.5
C10 C12 H12B 109.5
H12A C12 H12B 109.5
C10 C12 H12C 109.5
H12A C12 H12C 109.5
H12B C12 H12C 109.5
C18 C13 C14 118.3(5)
C18 C13 N2 120.0(5)
C14 C13 N2 121.7(5)
C18 C13 Na2 74.8(3)
C14 C13 Na2 111.9(3)
N2 C13 Na2 83.5(2)
C15 C14 C13 118.8(6)
C15 C14 C19 119.4(6)
C13 C14 C19 121.7(4)
C16 C15 C14 122.8(7)
C16 C15 H15A 118.6
C14 C15 H15A 118.6
C15 C16 C17 119.5(7)
C15 C16 H16A 120.2
C17 C16 H16A 120.2
C16 C17 C18 119.8(7)
C16 C17 H17A 120.1
C18 C17 H17A 120.1
C17 C18 C13 120.8(6)
C17 C18 C20 117.5(6)
C13 C18 C20 121.6(5)
C17 C18 Na2 110.4(4)
C13 C18 Na2 77.5(3)
C20 C18 Na2 86.6(3)
C14 C19 H19A 109.5
C14 C19 H19B 109.5
H19A C19 H19B 109.5
C14 C19 H19C 109.5
H19A C19 H19C 109.5
H19B C19 H19C 109.5
C18 C20 H20A 109.5
C18 C20 H20B 109.5
H20A C20 H20B 109.5
C18 C20 H20C 109.5
H20A C20 H20C 109.5
H20B C20 H20C 109.5
C22 C21 H21A 109.5
C22 C21 H21B 109.5
H21A C21 H21B 109.5
C22 C21 H21C 109.5
H21A C21 H21C 109.5
H21B C21 H21C 109.5
C23 C22 N3 119.0(3)
C23 C22 C21 123.6(4)
N3 C22 C21 117.2(3)
C23 C22 Na2 73.2(2)
N3 C22 Na2 70.19(19)
C21 C22 Na2 123.1(3)
C22 C23 N4 118.1(3)
C22 C23 C24 124.0(4)
N4 C23 C24 117.7(3)
C22 C23 Na2 78.0(2)
N4 C23 Na2 66.8(2)
C24 C23 Na2 122.1(3)
C23 C24 H24A 109.5
C23 C24 H24B 109.5
H24A C24 H24B 109.5
C23 C24 H24C 109.5
H24A C24 H24C 109.5
H24B C24 H24C 109.5
C30 C25 C26 117.2(4)
C30 C25 N3 121.0(4)
C26 C25 N3 121.8(4)
C30 C25 Na1 79.4(3)
C26 C25 Na1 109.4(2)
N3 C25 Na1 81.64(19)
C25 C26 C27 121.1(5)
C25 C26 C31 121.1(4)
C27 C26 C31 117.8(5)
C28 C27 C26 119.5(5)
C28 C27 H27A 120.2
C26 C27 H27A 120.2
C29 C28 C27 121.4(5)
C29 C28 H28A 119.3
C27 C28 H28A 119.3
C28 C29 C30 120.5(6)
C28 C29 H29A 119.8
C30 C29 H29A 119.8
C25 C30 C29 120.3(5)
C25 C30 C32 120.4(4)
C29 C30 C32 119.3(5)
C25 C30 Na1 73.6(2)
C29 C30 Na1 109.7(3)
C32 C30 Na1 89.7(3)
C26 C31 H31A 109.5
C26 C31 H31B 109.5
H31A C31 H31B 109.5
C26 C31 H31C 109.5
H31A C31 H31C 109.5
H31B C31 H31C 109.5
C30 C32 H32A 109.5
C30 C32 H32B 109.5
H32A C32 H32B 109.5
C30 C32 H32C 109.5
H32A C32 H32C 109.5
H32B C32 H32C 109.5
C34 C33 C38 119.2(4)
C34 C33 N4 121.2(3)
C38 C33 N4 119.6(4)
C35 C34 C33 120.1(4)
C35 C34 C39 119.1(5)
C33 C34 C39 120.8(4)
C36 C35 C34 119.9(5)
C36 C35 H35A 120.0
C34 C35 H35A 120.0
C37 C36 C35 120.4(5)
C37 C36 H36A 119.8
C35 C36 H36A 119.8
C36 C37 C38 121.8(5)
C36 C37 H37A 119.1
C38 C37 H37A 119.1
C37 C38 C33 118.5(5)
C37 C38 C40 120.7(4)
C33 C38 C40 120.7(4)
C34 C39 H39A 109.5
C34 C39 H39B 109.5
H39A C39 H39B 109.5
C34 C39 H39C 109.5
H39A C39 H39C 109.5
H39B C39 H39C 109.5
C38 C40 H40A 109.5
C38 C40 H40B 109.5
H40A C40 H40B 109.5
C38 C40 H40C 109.5
H40A C40 H40C 109.5
H40B C40 H40C 109.5
C42 C41 O1 118.7(18)
C42 C41 H41A 107.6
O1 C41 H41A 107.6
C42 C41 H41B 107.6
O1 C41 H41B 107.6
H41A C41 H41B 107.1
C41 C42 H42A 109.5
C41 C42 H42B 109.5
H42A C42 H42B 109.5
C41 C42 H42C 109.5
H42A C42 H42C 109.5
H42B C42 H42C 109.5
C44 C43 O1 115.8(12)
C44 C43 H43A 108.3
O1 C43 H43A 108.3
C44 C43 H43B 108.3
O1 C43 H43B 108.3
H43A C43 H43B 107.4
C43 C44 H44A 109.5
C43 C44 H44B 109.5
H44A C44 H44B 109.5
C43 C44 H44C 109.5
H44A C44 H44C 109.5
H44B C44 H44C 109.5
C46 C45 O2 115.7(8)
C46 C45 H45A 108.3
O2 C45 H45A 108.3
C46 C45 H45B 108.3
O2 C45 H45B 108.3
H45A C45 H45B 107.4
C45 C46 H46A 109.5
C45 C46 H46B 109.5
H46A C46 H46B 109.5
C45 C46 H46C 109.5
H46A C46 H46C 109.5
H46B C46 H46C 109.5
C48 C47 O2 117.2(7)
C48 C47 H47A 108.0
O2 C47 H47A 108.0
C48 C47 H47B 108.0
O2 C47 H47B 108.0
H47A C47 H47B 107.2
C47 C48 H48A 109.5
C47 C48 H48B 109.5
H48A C48 H48B 109.5
C47 C48 H48C 109.5
H48A C48 H48C 109.5
H48B C48 H48C 109.5
C43 O1 C41 116.8(7)
C43 O1 Na1 120.5(6)
C41 O1 Na1 120.1(5)
C47 O2 C45 112.8(5)
C47 O2 Na2 113.4(4)
C45 O2 Na2 132.4(4)

loop_
_geom_bond_atom_site_label_1
_geom_bond_atom_site_label_2
_geom_bond_distance
Zn1 N4 2.001(3)
Zn1 N1 2.014(3)
Zn1 N2 2.096(3)
Zn1 N3 2.099(3)
Zn1 Na1 2.8500(18)
Zn1 Na2 2.8793(17)
Na1 O1 2.266(4)
Na1 N1 2.502(4)
Na1 N2 2.571(4)
Na1 C2 2.684(5)
Na1 C3 2.711(5)
Na1 C25 2.949(4)
Na1 C30 3.021(5)
Na2 O2 2.282(4)
Na2 N4 2.488(4)
Na2 N3 2.621(3)
Na2 C23 2.677(4)
Na2 C22 2.734(4)
Na2 C18 2.912(5)
Na2 C13 2.945(4)
N1 C2 1.410(5)
N1 C5 1.433(5)
N2 C13 1.425(5)
N2 C3 1.431(5)
N3 C25 1.420(4)
N3 C22 1.429(5)
N4 C23 1.424(5)
N4 C33 1.429(5)
C1 C2 1.514(5)
C1 H1A 0.9600
C1 H1B 0.9600
C1 H1C 0.9600
C2 C3 1.350(6)
C3 C4 1.505(6)
C4 H4A 0.9600
C4 H4B 0.9600
C4 H4C 0.9600
C5 C6 1.394(6)
C5 C10 1.407(5)
C6 C7 1.400(7)
C6 C11 1.506(6)
C7 C8 1.360(7)
C7 H7A 0.9300
C8 C9 1.384(7)
C8 H8A 0.9300
C9 C10 1.397(7)
C9 H9A 0.9300
C10 C12 1.488(7)
C11 H11A 0.9600
C11 H11B 0.9600
C11 H11C 0.9600
C12 H12A 0.9600
C12 H12B 0.9600
C12 H12C 0.9600
C13 C18 1.402(7)
C13 C14 1.412(7)
C14 C15 1.393(7)
C14 C19 1.483(8)
C15 C16 1.354(10)
C15 H15A 0.9300
C16 C17 1.383(10)
C16 H16A 0.9300
C17 C18 1.402(7)
C17 H17A 0.9300
C18 C20 1.454(8)
C19 H19A 0.9600
C19 H19B 0.9600
C19 H19C 0.9600
C20 H20A 0.9600
C20 H20B 0.9600
C20 H20C 0.9600
C21 C22 1.521(5)
C21 H21A 0.9600
C21 H21B 0.9600
C21 H21C 0.9600
C22 C23 1.347(5)
C23 C24 1.511(5)
C24 H24A 0.9600
C24 H24B 0.9600
C24 H24C 0.9600
C25 C30 1.396(6)
C25 C26 1.396(6)
C26 C27 1.399(6)
C26 C31 1.502(7)
C27 C28 1.356(8)
C27 H27A 0.9300
C28 C29 1.339(8)
C28 H28A 0.9300
C29 C30 1.403(6)
C29 H29A 0.9300
C30 C32 1.510(7)
C31 H31A 0.9600
C31 H31B 0.9600
C31 H31C 0.9600
C32 H32A 0.9600
C32 H32B 0.9600
C32 H32C 0.9600
C33 C34 1.393(6)
C33 C38 1.405(5)
C34 C35 1.391(6)
C34 C39 1.499(6)
C35 C36 1.378(7)
C35 H35A 0.9300
C36 C37 1.344(8)
C36 H36A 0.9300
C37 C38 1.395(7)
C37 H37A 0.9300
C38 C40 1.490(7)
C39 H39A 0.9600
C39 H39B 0.9600
C39 H39C 0.9600
C40 H40A 0.9600
C40 H40B 0.9600
C40 H40C 0.9600
C41 C42 1.089(14)
C41 O1 1.501(12)
C41 H41A 0.9700
C41 H41B 0.9700
C42 H42A 0.9600
C42 H42B 0.9600
C42 H42C 0.9600
C43 C44 1.266(13)
C43 O1 1.356(11)
C43 H43A 0.9700
C43 H43B 0.9700
C44 H44A 0.9600
C44 H44B 0.9600
C44 H44C 0.9600
C45 C46 1.350(9)
C45 O2 1.449(8)
C45 H45A 0.9700
C45 H45B 0.9700
C46 H46A 0.9600
C46 H46B 0.9600
C46 H46C 0.9600
C47 C48 1.357(9)
C47 O2 1.425(7)
C47 H47A 0.9700
C47 H47B 0.9700
C48 H48A 0.9600
C48 H48B 0.9600
C48 H48C 0.9600

loop_
_geom_torsion_atom_site_label_1
_geom_torsion_atom_site_label_2
_geom_torsion_atom_site_label_3
_geom_torsion_atom_site_label_4
_geom_torsion
N4 Zn1 Na1 O1 -137.3(16)
N1 Zn1 Na1 O1 57.1(16)
N2 Zn1 Na1 O1 -42.2(16)
N3 Zn1 Na1 O1 -165.5(16)
Na2 Zn1 Na1 O1 -109.3(16)
N4 Zn1 Na1 N1 165.5(2)
N2 Zn1 Na1 N1 -99.34(15)
N3 Zn1 Na1 N1 137.34(13)
Na2 Zn1 Na1 N1 -166.42(11)
N4 Zn1 Na1 N2 -95.1(2)
N1 Zn1 Na1 N2 99.34(15)
N3 Zn1 Na1 N2 -123.32(14)
Na2 Zn1 Na1 N2 -67.08(11)
N4 Zn1 Na1 C2 -161.5(2)
N1 Zn1 Na1 C2 32.96(14)
N2 Zn1 Na1 C2 -66.38(15)
N3 Zn1 Na1 C2 170.30(14)
Na2 Zn1 Na1 C2 -133.47(11)
N4 Zn1 Na1 C3 -128.5(3)
N1 Zn1 Na1 C3 65.99(15)
N2 Zn1 Na1 C3 -33.35(15)
N3 Zn1 Na1 C3 -156.67(15)
Na2 Zn1 Na1 C3 -100.43(12)
N4 Zn1 Na1 C25 45.3(3)
N1 Zn1 Na1 C25 -120.22(14)
N2 Zn1 Na1 C25 140.44(15)
N3 Zn1 Na1 C25 17.12(13)
Na2 Zn1 Na1 C25 73.36(11)
N4 Zn1 Na1 C30 31.8(3)
N1 Zn1 Na1 C30 -133.74(15)
N2 Zn1 Na1 C30 126.92(16)
N3 Zn1 Na1 C30 3.60(13)
Na2 Zn1 Na1 C30 59.83(11)
N4 Zn1 Na2 O2 51.4(10)
N1 Zn1 Na2 O2 -144.8(10)
N2 Zn1 Na2 O2 -170.8(10)
N3 Zn1 Na2 O2 -48.6(10)
Na1 Zn1 Na2 O2 -115.2(10)
N1 Zn1 Na2 N4 163.8(2)
N2 Zn1 Na2 N4 137.80(14)
N3 Zn1 Na2 N4 -99.97(14)
Na1 Zn1 Na2 N4 -166.59(11)
N4 Zn1 Na2 N3 99.97(14)
N1 Zn1 Na2 N3 -96.2(3)
N2 Zn1 Na2 N3 -122.23(14)
Na1 Zn1 Na2 N3 -66.62(11)
N4 Zn1 Na2 C23 33.73(14)
N1 Zn1 Na2 C23 -162.5(2)
N2 Zn1 Na2 C23 171.53(14)
N3 Zn1 Na2 C23 -66.24(14)
Na1 Zn1 Na2 C23 -132.86(11)
N4 Zn1 Na2 C22 66.76(14)
N1 Zn1 Na2 C22 -129.4(2)
N2 Zn1 Na2 C22 -155.44(14)
N3 Zn1 Na2 C22 -33.21(13)
Na1 Zn1 Na2 C22 -99.83(11)
N4 Zn1 Na2 C18 -134.99(17)
N1 Zn1 Na2 C18 28.8(3)
N2 Zn1 Na2 C18 2.80(16)
N3 Zn1 Na2 C18 125.03(17)
Na1 Zn1 Na2 C18 58.42(14)
N4 Zn1 Na2 C13 -120.85(16)
N1 Zn1 Na2 C13 43.0(3)
N2 Zn1 Na2 C13 16.95(15)
N3 Zn1 Na2 C13 139.17(16)
Na1 Zn1 Na2 C13 72.56(12)
N4 Zn1 N1 C2 114.6(3)
N2 Zn1 N1 C2 -15.9(3)
N3 Zn1 N1 C2 -124.2(3)
Na1 Zn1 N1 C2 -75.8(3)
Na2 Zn1 N1 C2 -41.3(4)
N4 Zn1 N1 C5 -30.6(4)
N2 Zn1 N1 C5 -161.0(3)
N3 Zn1 N1 C5 90.7(3)
Na1 Zn1 N1 C5 139.0(3)
Na2 Zn1 N1 C5 173.5(2)
N4 Zn1 N1 Na1 -169.60(17)
N2 Zn1 N1 Na1 59.95(11)
N3 Zn1 N1 Na1 -48.31(14)
Na2 Zn1 N1 Na1 34.5(3)
O1 Na1 N1 C2 -60.4(3)
N2 Na1 N1 C2 62.3(2)
C3 Na1 N1 C2 27.7(2)
Zn1 Na1 N1 C2 113.1(2)
C25 Na1 N1 C2 164.5(2)
C30 Na1 N1 C2 167.4(2)
O1 Na1 N1 C5 60.1(4)
N2 Na1 N1 C5 -177.3(4)
C2 Na1 N1 C5 120.4(4)
C3 Na1 N1 C5 148.2(4)
Zn1 Na1 N1 C5 -126.5(4)
C25 Na1 N1 C5 -75.0(3)
C30 Na1 N1 C5 -72.2(4)
O1 Na1 N1 Zn1 -173.5(2)
N2 Na1 N1 Zn1 -50.82(10)
C2 Na1 N1 Zn1 -113.1(2)
C3 Na1 N1 Zn1 -85.39(13)
C25 Na1 N1 Zn1 51.44(11)
C30 Na1 N1 Zn1 54.30(15)
N4 Zn1 N2 C13 0.9(4)
N1 Zn1 N2 C13 150.8(4)
N3 Zn1 N2 C13 -91.5(4)
Na1 Zn1 N2 C13 -150.7(4)
Na2 Zn1 N2 C13 -39.6(3)
N4 Zn1 N2 C3 -134.5(2)
N1 Zn1 N2 C3 15.3(3)
N3 Zn1 N2 C3 133.0(3)
Na1 Zn1 N2 C3 73.9(2)
Na2 Zn1 N2 C3 -175.1(3)
N4 Zn1 N2 Na1 151.60(12)
N1 Zn1 N2 Na1 -58.57(11)
N3 Zn1 N2 Na1 59.14(12)
Na2 Zn1 N2 Na1 111.05(9)
O1 Na1 N2 C13 -58.4(5)
N1 Na1 N2 C13 175.6(5)
C2 Na1 N2 C13 -149.8(5)
C3 Na1 N2 C13 -122.4(5)
Zn1 Na1 N2 C13 126.6(5)
C25 Na1 N2 C13 90.6(5)
C30 Na1 N2 C13 65.6(5)
O1 Na1 N2 C3 64.0(3)
N1 Na1 N2 C3 -62.0(2)
C2 Na1 N2 C3 -27.4(2)
Zn1 Na1 N2 C3 -111.0(3)
C25 Na1 N2 C3 -147.0(2)
C30 Na1 N2 C3 -172.0(2)
O1 Na1 N2 Zn1 175.0(2)
N1 Na1 N2 Zn1 48.97(10)
C2 Na1 N2 Zn1 83.58(14)
C3 Na1 N2 Zn1 111.0(3)
C25 Na1 N2 Zn1 -35.98(13)
C30 Na1 N2 Zn1 -61.02(16)
N4 Zn1 N3 C25 150.3(3)
N1 Zn1 N3 C25 0.2(3)
N2 Zn1 N3 C25 -91.7(3)
Na1 Zn1 N3 C25 -41.2(3)
Na2 Zn1 N3 C25 -152.4(3)
N4 Zn1 N3 C22 15.7(2)
N1 Zn1 N3 C22 -134.4(2)
N2 Zn1 N3 C22 133.7(2)
Na1 Zn1 N3 C22 -175.8(2)
Na2 Zn1 N3 C22 73.1(2)
N4 Zn1 N3 Na2 -57.37(11)
N1 Zn1 N3 Na2 152.54(12)
N2 Zn1 N3 Na2 60.65(12)
Na1 Zn1 N3 Na2 111.13(8)
O2 Na2 N3 C25 -57.8(5)
N4 Na2 N3 C25 177.9(5)
C23 Na2 N3 C25 -146.8(5)
C22 Na2 N3 C25 -119.6(5)
Zn1 Na2 N3 C25 129.5(5)
C18 Na2 N3 C25 67.3(5)
C13 Na2 N3 C25 92.9(5)
O2 Na2 N3 C22 61.9(3)
N4 Na2 N3 C22 -62.5(2)
C23 Na2 N3 C22 -27.2(2)
Zn1 Na2 N3 C22 -110.8(2)
C18 Na2 N3 C22 -173.1(2)
C13 Na2 N3 C22 -147.5(2)
O2 Na2 N3 Zn1 172.70(16)
N4 Na2 N3 Zn1 48.36(9)
C23 Na2 N3 Zn1 83.67(14)
C22 Na2 N3 Zn1 110.8(2)
C18 Na2 N3 Zn1 -62.28(17)
C13 Na2 N3 Zn1 -36.63(14)
N1 Zn1 N4 C23 114.8(3)
N2 Zn1 N4 C23 -124.6(2)
N3 Zn1 N4 C23 -16.1(2)
Na1 Zn1 N4 C23 -43.5(4)
Na2 Zn1 N4 C23 -76.5(2)
N1 Zn1 N4 C33 -31.8(4)
N2 Zn1 N4 C33 88.8(3)
N3 Zn1 N4 C33 -162.7(3)
Na1 Zn1 N4 C33 169.9(2)
Na2 Zn1 N4 C33 136.9(3)
N1 Zn1 N4 Na2 -168.69(17)
N2 Zn1 N4 Na2 -48.04(15)
N3 Zn1 N4 Na2 60.45(11)
Na1 Zn1 N4 Na2 33.0(3)
O2 Na2 N4 C23 -59.6(3)
N3 Na2 N4 C23 62.30(19)
C22 Na2 N4 C23 28.03(18)
Zn1 Na2 N4 C23 112.5(2)
C18 Na2 N4 C23 165.3(2)
C13 Na2 N4 C23 163.1(2)
O2 Na2 N4 C33 59.5(4)
N3 Na2 N4 C33 -178.6(3)
C23 Na2 N4 C33 119.1(4)
C22 Na2 N4 C33 147.2(4)
Zn1 Na2 N4 C33 -128.3(3)
C18 Na2 N4 C33 -75.6(3)
C13 Na2 N4 C33 -77.7(3)
O2 Na2 N4 Zn1 -172.19(17)
N3 Na2 N4 Zn1 -50.25(9)
C23 Na2 N4 Zn1 -112.5(2)
C22 Na2 N4 Zn1 -84.52(13)
C18 Na2 N4 Zn1 52.75(17)
C13 Na2 N4 Zn1 50.58(12)
C5 N1 C2 C3 161.8(4)
Zn1 N1 C2 C3 14.0(5)
Na1 N1 C2 C3 -59.2(4)
C5 N1 C2 C1 -23.8(5)
Zn1 N1 C2 C1 -171.6(3)
Na1 N1 C2 C1 115.3(4)
C5 N1 C2 Na1 -139.1(3)
Zn1 N1 C2 Na1 73.14(17)
O1 Na1 C2 C3 -94.6(3)
N1 Na1 C2 C3 129.1(3)
N2 Na1 C2 C3 29.6(2)
Zn1 Na1 C2 C3 82.9(2)
C25 Na1 C2 C3 111.1(3)
C30 Na1 C2 C3 108.1(3)
O1 Na1 C2 N1 136.3(2)
N2 Na1 C2 N1 -99.5(2)
C3 Na1 C2 N1 -129.1(3)
Zn1 Na1 C2 N1 -46.24(18)
C25 Na1 C2 N1 -18.0(3)
C30 Na1 C2 N1 -21.0(4)
O1 Na1 C2 C1 27.2(4)
N1 Na1 C2 C1 -109.1(4)
N2 Na1 C2 C1 151.4(4)
C3 Na1 C2 C1 121.8(4)
Zn1 Na1 C2 C1 -155.3(4)
C25 Na1 C2 C1 -127.1(3)
C30 Na1 C2 C1 -130.1(4)
N1 C2 C3 N2 -0.3(6)
C1 C2 C3 N2 -174.4(4)
Na1 C2 C3 N2 -54.8(3)
N1 C2 C3 C4 174.5(4)
C1 C2 C3 C4 0.4(7)
Na1 C2 C3 C4 120.0(5)
N1 C2 C3 Na1 54.5(3)
C1 C2 C3 Na1 -119.6(4)
C13 N2 C3 C2 -151.5(4)
Zn1 N2 C3 C2 -12.7(5)
Na1 N2 C3 C2 57.5(4)
C13 N2 C3 C4 33.4(6)
Zn1 N2 C3 C4 172.2(3)
Na1 N2 C3 C4 -117.6(4)
C13 N2 C3 Na1 151.0(4)
Zn1 N2 C3 Na1 -70.18(15)
O1 Na1 C3 C2 98.0(3)
N1 Na1 C3 C2 -29.9(2)
N2 Na1 C3 C2 -129.7(4)
Zn1 Na1 C3 C2 -81.1(2)
C25 Na1 C3 C2 -88.1(3)
C30 Na1 C3 C2 -117.0(3)
O1 Na1 C3 N2 -132.4(3)
N1 Na1 C3 N2 99.8(2)
C2 Na1 C3 N2 129.7(4)
Zn1 Na1 C3 N2 48.58(19)
C25 Na1 C3 N2 41.6(3)
C30 Na1 C3 N2 12.7(4)
O1 Na1 C3 C4 -22.6(4)
N1 Na1 C3 C4 -150.4(4)
N2 Na1 C3 C4 109.8(5)
C2 Na1 C3 C4 -120.5(5)
Zn1 Na1 C3 C4 158.4(4)
C25 Na1 C3 C4 151.4(3)
C30 Na1 C3 C4 122.5(4)
C2 N1 C5 C6 -72.8(5)
Zn1 N1 C5 C6 70.3(4)
Na1 N1 C5 C6 179.8(3)
C2 N1 C5 C10 109.2(4)
Zn1 N1 C5 C10 -107.7(3)
Na1 N1 C5 C10 1.8(5)
C10 C5 C6 C7 3.4(6)
N1 C5 C6 C7 -174.6(4)
C10 C5 C6 C11 -176.8(4)
N1 C5 C6 C11 5.2(6)
C5 C6 C7 C8 -0.3(7)
C11 C6 C7 C8 179.9(5)
C6 C7 C8 C9 -2.0(8)
C7 C8 C9 C10 1.2(8)
C8 C9 C10 C5 1.9(7)
C8 C9 C10 C12 -173.5(5)
C6 C5 C10 C9 -4.2(6)
N1 C5 C10 C9 173.9(3)
C6 C5 C10 C12 171.1(4)
N1 C5 C10 C12 -10.8(6)
C3 N2 C13 C18 -122.1(4)
Zn1 N2 C13 C18 105.8(4)
Na1 N2 C13 C18 -8.7(7)
C3 N2 C13 C14 57.8(5)
Zn1 N2 C13 C14 -74.3(5)
Na1 N2 C13 C14 171.2(4)
C3 N2 C13 Na2 169.6(3)
Zn1 N2 C13 Na2 37.5(3)
Na1 N2 C13 Na2 -77.0(4)
O2 Na2 C13 C18 32.9(4)
N4 Na2 C13 C18 175.9(3)
N3 Na2 C13 C18 -120.6(3)
C23 Na2 C13 C18 -174.0(3)
C22 Na2 C13 C18 -140.2(3)
Zn1 Na2 C13 C18 -148.3(3)
O2 Na2 C13 C14 -82.0(4)
N4 Na2 C13 C14 61.0(4)
N3 Na2 C13 C14 124.6(4)
C23 Na2 C13 C14 71.2(4)
C22 Na2 C13 C14 105.0(4)
Zn1 Na2 C13 C14 96.9(4)
C18 Na2 C13 C14 -114.8(5)
O2 Na2 C13 N2 156.5(3)
N4 Na2 C13 N2 -60.6(3)
N3 Na2 C13 N2 3.0(3)
C23 Na2 C13 N2 -50.4(3)
C22 Na2 C13 N2 -16.6(3)
Zn1 Na2 C13 N2 -24.7(2)
C18 Na2 C13 N2 123.6(5)
C18 C13 C14 C15 1.2(7)
N2 C13 C14 C15 -178.7(4)
Na2 C13 C14 C15 85.2(5)
C18 C13 C14 C19 -176.2(5)
N2 C13 C14 C19 3.9(7)
Na2 C13 C14 C19 -92.2(5)
C13 C14 C15 C16 -1.9(9)
C19 C14 C15 C16 175.6(6)
C14 C15 C16 C17 0.8(11)
C15 C16 C17 C18 1.0(11)
C16 C17 C18 C13 -1.7(9)
C16 C17 C18 C20 174.0(6)
C16 C17 C18 Na2 -89.0(6)
C14 C13 C18 C17 0.6(7)
N2 C13 C18 C17 -179.5(4)
Na2 C13 C18 C17 -106.5(5)
C14 C13 C18 C20 -174.9(5)
N2 C13 C18 C20 5.0(7)
Na2 C13 C18 C20 78.0(5)
C14 C13 C18 Na2 107.1(4)
N2 C13 C18 Na2 -73.0(3)
O2 Na2 C18 C17 -34.1(5)
N4 Na2 C18 C17 113.8(5)
N3 Na2 C18 C17 -174.9(5)
C23 Na2 C18 C17 128.2(5)
C22 Na2 C18 C17 179.3(5)
Zn1 Na2 C18 C17 146.7(5)
C13 Na2 C18 C17 118.5(7)
O2 Na2 C18 C13 -152.6(3)
N4 Na2 C18 C13 -4.7(4)
N3 Na2 C18 C13 66.7(3)
C23 Na2 C18 C13 9.7(5)
C22 Na2 C18 C13 60.8(5)
Zn1 Na2 C18 C13 28.2(3)
O2 Na2 C18 C20 84.0(3)
N4 Na2 C18 C20 -128.1(3)
N3 Na2 C18 C20 -56.8(4)
C23 Na2 C18 C20 -113.7(4)
C22 Na2 C18 C20 -62.6(5)
Zn1 Na2 C18 C20 -95.2(3)
C13 Na2 C18 C20 -123.4(5)
C25 N3 C22 C23 -152.1(4)
Zn1 N3 C22 C23 -13.1(4)
Na2 N3 C22 C23 56.6(3)
C25 N3 C22 C21 33.3(5)
Zn1 N3 C22 C21 172.4(3)
Na2 N3 C22 C21 -117.9(3)
C25 N3 C22 Na2 151.2(3)
Zn1 N3 C22 Na2 -69.74(13)
O2 Na2 C22 C23 96.2(2)
N4 Na2 C22 C23 -30.9(2)
N3 Na2 C22 C23 -130.2(3)
Zn1 Na2 C22 C23 -81.7(2)
C18 Na2 C22 C23 -119.7(3)
C13 Na2 C22 C23 -90.1(3)
O2 Na2 C22 N3 -133.6(2)
N4 Na2 C22 N3 99.4(2)
C23 Na2 C22 N3 130.2(3)
Zn1 Na2 C22 N3 48.52(17)
C18 Na2 C22 N3 10.6(4)
C13 Na2 C22 N3 40.2(3)
O2 Na2 C22 C21 -23.4(4)
N4 Na2 C22 C21 -150.4(4)
N3 Na2 C22 C21 110.2(4)
C23 Na2 C22 C21 -119.6(4)
Zn1 Na2 C22 C21 158.7(3)
C18 Na2 C22 C21 120.8(4)
C13 Na2 C22 C21 150.3(3)
N3 C22 C23 N4 0.1(6)
C21 C22 C23 N4 174.2(4)
Na2 C22 C23 N4 55.2(3)
N3 C22 C23 C24 -176.0(4)
C21 C22 C23 C24 -1.8(7)
Na2 C22 C23 C24 -120.8(4)
N3 C22 C23 Na2 -55.2(3)
C21 C22 C23 Na2 119.0(4)
C33 N4 C23 C22 163.5(4)
Zn1 N4 C23 C22 14.0(4)
Na2 N4 C23 C22 -60.9(3)
C33 N4 C23 C24 -20.2(5)
Zn1 N4 C23 C24 -169.7(3)
Na2 N4 C23 C24 115.4(3)
C33 N4 C23 Na2 -135.6(3)
Zn1 N4 C23 Na2 74.87(16)
O2 Na2 C23 C22 -95.6(2)
N4 Na2 C23 C22 128.0(3)
N3 Na2 C23 C22 29.1(2)
Zn1 Na2 C23 C22 81.9(2)
C18 Na2 C23 C22 103.2(4)
C13 Na2 C23 C22 108.4(2)
O2 Na2 C23 N4 136.4(2)
N3 Na2 C23 N4 -98.9(2)
C22 Na2 C23 N4 -128.0(3)
Zn1 Na2 C23 N4 -46.06(16)
C18 Na2 C23 N4 -24.8(4)
C13 Na2 C23 N4 -19.6(2)
O2 Na2 C23 C24 27.2(4)
N4 Na2 C23 C24 -109.2(4)
N3 Na2 C23 C24 151.9(4)
C22 Na2 C23 C24 122.8(4)
Zn1 Na2 C23 C24 -155.3(3)
C18 Na2 C23 C24 -134.0(4)
C13 Na2 C23 C24 -128.8(3)
C22 N3 C25 C30 -117.8(4)
Zn1 N3 C25 C30 110.7(4)
Na2 N3 C25 C30 -7.1(7)
C22 N3 C25 C26 62.3(5)
Zn1 N3 C25 C26 -69.2(4)
Na2 N3 C25 C26 173.0(3)
C22 N3 C25 Na1 170.0(3)
Zn1 N3 C25 Na1 38.5(2)
Na2 N3 C25 Na1 -79.3(4)
O1 Na1 C25 C30 31.3(3)
N1 Na1 C25 C30 174.4(3)
N2 Na1 C25 C30 -121.6(3)
C2 Na1 C25 C30 -176.4(3)
C3 Na1 C25 C30 -142.2(3)
Zn1 Na1 C25 C30 -149.0(3)
O1 Na1 C25 C26 -84.0(3)
N1 Na1 C25 C26 59.1(3)
N2 Na1 C25 C26 123.1(3)
C2 Na1 C25 C26 68.3(3)
C3 Na1 C25 C26 102.5(3)
Zn1 Na1 C25 C26 95.7(3)
C30 Na1 C25 C26 -115.3(4)
O1 Na1 C25 N3 155.1(2)
N1 Na1 C25 N3 -61.8(2)
N2 Na1 C25 N3 2.2(2)
C2 Na1 C25 N3 -52.5(3)
C3 Na1 C25 N3 -18.4(3)
Zn1 Na1 C25 N3 -25.18(19)
C30 Na1 C25 N3 123.8(4)
C30 C25 C26 C27 -1.6(6)
N3 C25 C26 C27 178.3(4)
Na1 C25 C26 C27 86.2(4)
C30 C25 C26 C31 179.0(4)
N3 C25 C26 C31 -1.1(6)
Na1 C25 C26 C31 -93.2(4)
C25 C26 C27 C28 -0.4(7)
C31 C26 C27 C28 179.0(5)
C26 C27 C28 C29 1.2(8)
C27 C28 C29 C30 0.1(9)
C26 C25 C30 C29 2.8(6)
N3 C25 C30 C29 -177.1(4)
Na1 C25 C30 C29 -103.7(4)
C26 C25 C30 C32 -173.8(4)
N3 C25 C30 C32 6.3(6)
Na1 C25 C30 C32 79.7(4)
C26 C25 C30 Na1 106.5(3)
N3 C25 C30 Na1 -73.4(3)
C28 C29 C30 C25 -2.2(8)
C28 C29 C30 C32 174.5(5)
C28 C29 C30 Na1 -84.3(5)
O1 Na1 C30 C25 -153.3(3)
N1 Na1 C30 C25 -6.3(3)
N2 Na1 C30 C25 66.1(3)
C2 Na1 C30 C25 5.8(4)
C3 Na1 C30 C25 58.9(4)
Zn1 Na1 C30 C25 27.8(3)
O1 Na1 C30 C29 -36.4(4)
N1 Na1 C30 C29 110.6(4)
N2 Na1 C30 C29 -177.0(4)
C2 Na1 C30 C29 122.7(4)
C3 Na1 C30 C29 175.8(4)
Zn1 Na1 C30 C29 144.7(4)
C25 Na1 C30 C29 116.9(5)
O1 Na1 C30 C32 84.8(3)
N1 Na1 C30 C32 -128.2(3)
N2 Na1 C30 C32 -55.8(3)
C2 Na1 C30 C32 -116.1(4)
C3 Na1 C30 C32 -63.0(4)
Zn1 Na1 C30 C32 -94.1(3)
C25 Na1 C30 C32 -121.9(4)
C23 N4 C33 C34 -74.1(5)
Zn1 N4 C33 C34 70.5(4)
Na2 N4 C33 C34 -179.0(3)
C23 N4 C33 C38 106.0(4)
Zn1 N4 C33 C38 -109.3(4)
Na2 N4 C33 C38 1.1(5)
C38 C33 C34 C35 3.6(6)
N4 C33 C34 C35 -176.2(4)
C38 C33 C34 C39 -175.7(4)
N4 C33 C34 C39 4.4(6)
C33 C34 C35 C36 -0.2(8)
C39 C34 C35 C36 179.2(5)
C34 C35 C36 C37 -2.4(9)
C35 C36 C37 C38 1.4(10)
C36 C37 C38 C33 2.1(8)
C36 C37 C38 C40 -175.0(5)
C34 C33 C38 C37 -4.6(6)
N4 C33 C38 C37 175.3(4)
C34 C33 C38 C40 172.5(4)
N4 C33 C38 C40 -7.6(6)
C44 C43 O1 C41 -122.9(15)
C44 C43 O1 Na1 75.1(17)
C42 C41 O1 C43 32(2)
C42 C41 O1 Na1 -165.6(15)
N1 Na1 O1 C43 84.4(8)
N2 Na1 O1 C43 -6.9(9)
C2 Na1 O1 C43 55.0(8)
C3 Na1 O1 C43 23.4(8)
Zn1 Na1 O1 C43 32(2)
C25 Na1 O1 C43 -150.9(8)
C30 Na1 O1 C43 -137.1(8)
N1 Na1 O1 C41 -77.0(8)
N2 Na1 O1 C41 -168.4(7)
C2 Na1 O1 C41 -106.5(7)
C3 Na1 O1 C41 -138.0(7)
Zn1 Na1 O1 C41 -129.6(16)
C25 Na1 O1 C41 47.7(7)
C30 Na1 O1 C41 61.4(7)
C48 C47 O2 C45 -91.9(8)
C48 C47 O2 Na2 100.1(7)
C46 C45 O2 C47 -93.2(8)
C46 C45 O2 Na2 71.7(9)
N4 Na2 O2 C47 51.7(5)
N3 Na2 O2 C47 -37.8(5)
C23 Na2 O2 C47 22.4(5)
C22 Na2 O2 C47 -8.7(5)
Zn1 Na2 O2 C47 5.8(13)
C18 Na2 O2 C47 -167.7(4)
C13 Na2 O2 C47 177.4(4)
N4 Na2 O2 C45 -113.2(6)
N3 Na2 O2 C45 157.3(6)
C23 Na2 O2 C45 -142.5(6)
C22 Na2 O2 C45 -173.6(6)
Zn1 Na2 O2 C45 -159.1(9)
C18 Na2 O2 C45 27.4(6)
C13 Na2 O2 C45 12.6(6)
